data_8100699
loop_
_publ_author_name
'Gerd-Volker ,R\"oschenthaler'
'Enno, Lork'
'German, Bissky'
'Alexander, Kolomeitsev'

_publ_section_title
;
Crystal structure of hexamethylguanidinium difluorotrimethylsilicate, 
C~10~H~27~F~2~N~3~Si
;
_journal_issue 3
_journal_name_full 'Zeitschrift f\"ur Kristallographie - New Crystal Structures'
_journal_page_first 419
_journal_page_last 420
_journal_volume 217
_journal_year 2002
_chemical_formula_structural 'C10 H27 F2 N3 Si'
_chemical_formula_sum 'C10 H27 F2 N3 Si'
_chemical_formula_weight 255.44
_space_group_IT_number 176
_symmetry_cell_setting hexagonal
_symmetry_space_group_name_Hall '-P 6c'
_symmetry_space_group_name_H-M 'P 63/m'
_cell_angle_alpha 90.00
_cell_angle_beta 90.00
_cell_angle_gamma 120.00
_cell_formula_units_Z 2
_cell_length_a 7.8983(11)
_cell_length_b 7.8983(11)
_cell_length_c 14.675(3)
_cell_measurement_temperature 173(2)
_cell_volume 792.8(2)
_diffrn_ambient_temperature 293(2)
_exptl_crystal_density_diffrn 1.070
_cod_depositor_comments
;
The following automatic conversions were performed:
'_symmetry_cell_setting' value 'Hexagonal' changed to 'hexagonal'
according to '/home/saulius/struct/CIF-dictionaries/cif_core.dic'
dictionary named 'cif_core.dic' version 2.4.1 from 2010-06-29.

Automatic conversion script
Id: cif_fix_enum 1527 2010-12-29 10:47:43Z saulius 
;
_cod_database_code 8100699

loop_
_symmetry_equiv_pos_as_xyz
'x, y, z'
'-y, x-y, z'
'-x+y, -x, z'
'-x, -y, z+1/2'
'y, -x+y, z+1/2'
'x-y, x, z+1/2'
'-x, -y, -z'
'y, -x+y, -z'
'x-y, x, -z'
'x, y, -z-1/2'
'-y, x-y, -z-1/2'
'-x+y, -x, -z-1/2'

loop_
_atom_site_label
_atom_site_type_symbol
_atom_site_fract_x
_atom_site_fract_y
_atom_site_fract_z
_atom_site_U_iso_or_equiv
_atom_site_adp_type
_atom_site_occupancy
_atom_site_symmetry_multiplicity
_atom_site_Wyckoff_symbol
_atom_site_calc_flag
_atom_site_refinement_flags
_atom_site_disorder_assembly
_atom_site_disorder_group
Si1 Si 0.6667 0.3333 0.2500 0.0453(4) Uani 1 2 d d SD . .
F1 F 0.6667 0.3333 0.37043(11) 0.0644(7) Uani 1 4 f d S . .
C1 C 0.4244(6) 0.3220(7) 0.2500 0.0752(12) Uani 1 6 h d SD . .
H11 H 0.4404(19) 0.4493(16) 0.2500 0.131(12) Uiso 1 6 h d SD . .
H12 H 0.3503(17) 0.2553(12) 0.1978(6) 0.131(12) Uiso 1 12 i d D . .
C2 C 0.0000 0.0000 0.5000 0.0259(8) Uani 1 2 b d S . .
N1 N 0.1418(4) 0.1885(4) 0.4989(3) 0.0303(7) Uani 0.50 12 i d P . .
C3 C 0.3350(4) 0.2380(3) 0.54595(13) 0.0490(6) Uani 1 12 i d D . .
H31 H 0.438(2) 0.300(2) 0.5029(12) 0.075(5) Uiso 1 12 i d D . .
H32 H 0.370(3) 0.168(3) 0.5874(10) 0.075(5) Uiso 1 12 i d D . .
H33 H 0.327(4) 0.337(2) 0.5790(11) 0.075(5) Uiso 1 12 i d D . .

loop_
_atom_site_aniso_label
_atom_site_aniso_U_11
_atom_site_aniso_U_22
_atom_site_aniso_U_33
_atom_site_aniso_U_23
_atom_site_aniso_U_13
_atom_site_aniso_U_12
Si1 0.0562(6) 0.0562(6) 0.0236(5) 0.000 0.000 0.0281(3)
F1 0.0839(10) 0.0839(10) 0.0254(8) 0.000 0.000 0.0420(5)
C1 0.073(3) 0.114(4) 0.0524(17) 0.000 0.000 0.058(3)
C2 0.0233(12) 0.0233(12) 0.0309(17) 0.000 0.000 0.0117(6)
N1 0.0247(14) 0.0222(14) 0.0408(13) 0.0021(14) -0.0008(14) 0.0094(13)
C3 0.0278(10) 0.0486(13) 0.0507(10) -0.0054(10) -0.0090(11) 0.0043(11)

loop_
_geom_bond_atom_site_label_1
_geom_bond_atom_site_label_2
_geom_bond_distance
_geom_bond_site_symmetry_2
_geom_bond_publ_flag
Si1 F1 1.7672(16) 10_556 ?
Si1 F1 1.7672(16) . ?
Si1 C1 1.871(4) 2_655 ?
Si1 C1 1.871(4) 3_665 ?
Si1 C1 1.871(4) . ?
C2 N1 1.343(3) . ?
C2 N1 1.343(3) 7_556 ?
C2 N1 1.343(3) 8_556 ?
C2 N1 1.343(3) 2 ?
C2 N1 1.343(3) 9_556 ?
C2 N1 1.343(3) 3 ?
N1 N1 1.343(3) 9_556 ?
N1 N1 1.343(3) 8_556 ?
N1 C3 1.518(4) 9_556 ?
N1 C3 1.537(4) . ?
C3 N1 1.518(4) 8_556 ?
